data_4067196
loop_
_publ_author_name
'Hogarth, Graeme'
'Kabir, Shariff E.'
'Richards, Idris'

_publ_section_title
;
 Diphosphine Mobility at a Binuclear Metal Center: A Concerted Double
 Trigonal-Twist in Bis(dithiolate) Complexes
 [M2(CO)4(\m-dppm){\m-S(CH2)nS}] (M = Fe, Ru;n= 2, 3)
;
_journal_issue 23
_journal_name_full Organometallics
_journal_page_first 6559
_journal_paper_doi 10.1021/om100894w
_journal_volume 29
_journal_year 2010
_chemical_formula_sum 'C31 H26 O4 P2 Ru2 S2'
_chemical_formula_weight 790.72
_chemical_name_systematic
;
 ?
;
_space_group_IT_number 9
_symmetry_cell_setting monoclinic
_symmetry_space_group_name_Hall 'C -2yc'
_symmetry_space_group_name_H-M 'C 1 c 1'
_atom_sites_solution_hydrogens geom
_atom_sites_solution_primary direct
_atom_sites_solution_secondary difmap
_audit_creation_method SHELXL-97
_cell_angle_alpha 90.00
_cell_angle_beta 96.520(3)
_cell_angle_gamma 90.00
_cell_formula_units_Z 12
_cell_length_a 19.998(4)
_cell_length_b 52.874(11)
_cell_length_c 8.7981(19)
_cell_measurement_temperature 123(2)
_cell_volume 9243(3)
_computing_cell_refinement 'Bruker SAINT'
_computing_data_collection 'Bruker SMART'
_computing_data_reduction 'Bruker SAINT'
_computing_structure_refinement 'SHELXL-97 (Sheldrick, 1997)'
_computing_structure_solution 'SHELXS-97 (Sheldrick, 1990)'
_diffrn_ambient_temperature 123(2)
_diffrn_measured_fraction_theta_full 0.997
_diffrn_measured_fraction_theta_max 0.960
_diffrn_measurement_device_type 'Bruker SMART APEX diffractometer'
_diffrn_measurement_method '\w rotation with narrow frames'
_diffrn_radiation_monochromator graphite
_diffrn_radiation_source 'fine-focus sealed tube'
_diffrn_radiation_type MoK\a
_diffrn_radiation_wavelength 0.71073
_diffrn_reflns_av_R_equivalents 0.0421
_diffrn_reflns_av_sigmaI/netI 0.0611
_diffrn_reflns_limit_h_max 26
_diffrn_reflns_limit_h_min -26
_diffrn_reflns_limit_k_max 68
_diffrn_reflns_limit_k_min -68
_diffrn_reflns_limit_l_max 11
_diffrn_reflns_limit_l_min -11
_diffrn_reflns_number 40263
_diffrn_reflns_theta_full 26.00
_diffrn_reflns_theta_max 28.34
_diffrn_reflns_theta_min 2.89
_exptl_absorpt_coefficient_mu 1.255
_exptl_absorpt_correction_T_max 0.6608
_exptl_absorpt_correction_T_min 0.6020
_exptl_absorpt_correction_type multi-scan
_exptl_crystal_colour yellow
_exptl_crystal_density_diffrn 1.705
_exptl_crystal_density_method 'not measured'
_exptl_crystal_description block
_exptl_crystal_F_000 4728
_exptl_crystal_size_max 0.45
_exptl_crystal_size_mid 0.40
_exptl_crystal_size_min 0.36
_refine_diff_density_max 0.834
_refine_diff_density_min -0.803
_refine_diff_density_rms 0.118
_refine_ls_abs_structure_details 'Flack H D (1983), Acta Cryst. A39, 876-881'
_refine_ls_abs_structure_Flack 0.00
_refine_ls_extinction_method none
_refine_ls_goodness_of_fit_ref 1.067
_refine_ls_hydrogen_treatment constr
_refine_ls_matrix_type full
_refine_ls_number_parameters 1108
_refine_ls_number_reflns 20988
_refine_ls_number_restraints 2
_refine_ls_restrained_S_all 1.067
_refine_ls_R_factor_all 0.0414
_refine_ls_R_factor_gt 0.0384
_refine_ls_shift/su_max 0.001
_refine_ls_shift/su_mean 0.000
_refine_ls_structure_factor_coef Fsqd
_refine_ls_weighting_details 'calc w=1/[\s^2^(Fo^2^)+(0.0351P)^2^+0.4616P] where P=(Fo^2^+2Fc^2^)/3'
_refine_ls_weighting_scheme calc
_refine_ls_wR_factor_gt 0.0869
_refine_ls_wR_factor_ref 0.0884
_reflns_number_gt 19648
_reflns_number_total 20988
_reflns_threshold_expression I>2\s(I)
_cod_data_source_file om100894w_si_001.cif
_cod_data_source_block str0579
_cod_original_sg_symbol_H-M Cc
_cod_database_code 4067196

loop_
_symmetry_equiv_pos_as_xyz
'x, y, z'
'x, -y, z+1/2'
'x+1/2, y+1/2, z'
'x+1/2, -y+1/2, z+1/2'

loop_
_atom_site_label
_atom_site_type_symbol
_atom_site_fract_x
_atom_site_fract_y
_atom_site_fract_z
_atom_site_U_iso_or_equiv
_atom_site_adp_type
_atom_site_occupancy
_atom_site_symmetry_multiplicity
_atom_site_calc_flag
_atom_site_refinement_flags
Ru1 Ru 0.859924(17) 0.064001(7) 0.64066(4) 0.01757(8) Uani 1 1 d .
Ru2 Ru 0.993214(17) 0.071035(7) 0.69943(4) 0.01624(8) Uani 1 1 d .
Ru3 Ru 0.356488(17) 0.103474(7) 0.17751(4) 0.01667(8) Uani 1 1 d .
Ru4 Ru 0.489788(17) 0.097580(7) 0.23269(4) 0.01740(8) Uani 1 1 d .
Ru5 Ru 0.303046(19) 0.231127(7) 0.25889(4) 0.01715(8) Uani 1 1 d .
Ru6 Ru 0.169674(18) 0.237674(7) 0.19831(4) 0.01745(8) Uani 1 1 d .
S1 S 0.93607(6) 0.06342(2) 0.45138(13) 0.0219(2) Uani 1 1 d .
S2 S 0.93714(6) 0.03153(2) 0.72999(14) 0.0196(2) Uani 1 1 d .
S3 S 0.43136(6) 0.10507(2) -0.01394(13) 0.0215(2) Uani 1 1 d .
S4 S 0.43210(6) 0.13682(2) 0.26600(13) 0.0195(2) Uani 1 1 d .
S5 S 0.22623(7) 0.22983(2) 0.44636(14) 0.0215(3) Uani 1 1 d .
S6 S 0.22691(6) 0.19824(2) 0.16581(14) 0.0204(3) Uani 1 1 d .
P1 P 0.84452(6) 0.07325(2) 0.89160(13) 0.0169(2) Uani 1 1 d .
P2 P 0.99805(6) 0.07504(2) 0.96317(13) 0.0158(2) Uani 1 1 d .
P3 P 0.34041(6) 0.09492(2) 0.42936(13) 0.0163(2) Uani 1 1 d .
P4 P 0.49418(6) 0.09323(2) 0.49590(13) 0.0163(2) Uani 1 1 d .
P5 P 0.32067(6) 0.24006(2) 0.00868(15) 0.0173(2) Uani 1 1 d .
P6 P 0.16727(6) 0.24256(2) -0.06415(14) 0.0162(2) Uani 1 1 d .
O1 O 0.7379(2) 0.03066(9) 0.5561(6) 0.0610(14) Uani 1 1 d .
O2 O 0.7957(2) 0.11171(8) 0.5010(5) 0.0523(12) Uani 1 1 d .
O3 O 1.1429(2) 0.06086(9) 0.6992(5) 0.0496(12) Uani 1 1 d .
O4 O 0.99510(19) 0.12702(6) 0.6298(4) 0.0313(8) Uani 1 1 d .
O5 O 0.2335(2) 0.13512(8) 0.0721(5) 0.0453(11) Uani 1 1 d .
O6 O 0.2946(2) 0.05517(8) 0.0431(5) 0.0502(12) Uani 1 1 d .
O7 O 0.4877(2) 0.04204(7) 0.1556(4) 0.0391(9) Uani 1 1 d .
O8 O 0.6409(2) 0.10540(10) 0.2288(5) 0.0499(12) Uani 1 1 d .
O9 O 0.4277(2) 0.20022(8) 0.3618(5) 0.0424(11) Uani 1 1 d .
O10 O 0.3628(2) 0.27942(8) 0.4012(5) 0.0447(11) Uani 1 1 d .
O11 O 0.0192(2) 0.22874(10) 0.1885(5) 0.0487(12) Uani 1 1 d .
O12 O 0.1680(2) 0.29326(7) 0.2742(5) 0.0358(9) Uani 1 1 d .
C1 C 0.7831(3) 0.04365(10) 0.5851(6) 0.0307(12) Uani 1 1 d .
C2 C 0.8196(3) 0.09415(10) 0.5573(6) 0.0298(11) Uani 1 1 d .
C3 C 1.0866(3) 0.06421(10) 0.6967(6) 0.0275(11) Uani 1 1 d .
C4 C 0.9960(2) 0.10582(10) 0.6590(6) 0.0239(10) Uani 1 1 d .
C5 C 0.9541(3) 0.03006(9) 0.4189(6) 0.0280(11) Uani 1 1 d .
H5A H 0.9240 0.0240 0.3292 0.034 Uiso 1 1 calc R
H5B H 1.0010 0.0285 0.3945 0.034 Uiso 1 1 calc R
C6 C 0.9449(3) 0.01334(9) 0.5558(5) 0.0271(11) Uani 1 1 d .
H6A H 0.9838 0.0018 0.5744 0.033 Uiso 1 1 calc R
H6B H 0.9040 0.0029 0.5317 0.033 Uiso 1 1 calc R
C7 C 0.9188(2) 0.06376(8) 1.0240(5) 0.0167(9) Uani 1 1 d .
H7A H 0.9141 0.0705 1.1271 0.020 Uiso 1 1 calc R
H7B H 0.9202 0.0451 1.0313 0.020 Uiso 1 1 calc R
C8 C 0.2796(2) 0.12296(9) 0.1123(6) 0.0255(10) Uani 1 1 d .
C9 C 0.3176(3) 0.07313(10) 0.0973(6) 0.0274(11) Uani 1 1 d .
C10 C 0.4908(3) 0.06287(9) 0.1901(6) 0.0260(11) Uani 1 1 d .
C11 C 0.5840(3) 0.10336(10) 0.2291(6) 0.0296(12) Uani 1 1 d .
C12 C 0.4465(3) 0.13853(9) -0.0460(6) 0.0269(11) Uani 1 1 d .
H12A H 0.4931 0.1407 -0.0718 0.032 Uiso 1 1 calc R
H12B H 0.4155 0.1443 -0.1350 0.032 Uiso 1 1 calc R
C13 C 0.4368(3) 0.15511(9) 0.0911(5) 0.0249(10) Uani 1 1 d .
H13A H 0.3948 0.1650 0.0684 0.030 Uiso 1 1 calc R
H13B H 0.4747 0.1672 0.1080 0.030 Uiso 1 1 calc R
C14 C 0.4150(2) 0.10458(8) 0.5614(5) 0.0197(9) Uani 1 1 d .
H14A H 0.4163 0.1233 0.5691 0.024 Uiso 1 1 calc R
H14B H 0.4110 0.0977 0.6646 0.024 Uiso 1 1 calc R
C15 C 0.3808(3) 0.21177(10) 0.3232(6) 0.0262(11) Uani 1 1 d .
C16 C 0.3406(3) 0.26154(9) 0.3426(6) 0.0270(12) Uani 1 1 d .
C17 C 0.0758(3) 0.23130(10) 0.1946(6) 0.0276(12) Uani 1 1 d .
C18 C 0.1664(3) 0.27230(10) 0.2426(6) 0.0215(11) Uani 1 1 d .
C19 C 0.2115(3) 0.19623(9) 0.4762(6) 0.0272(12) Uani 1 1 d .
H19A H 0.2430 0.1903 0.5639 0.033 Uiso 1 1 calc R
H19B H 0.1651 0.1940 0.5034 0.033 Uiso 1 1 calc R
C20 C 0.2202(3) 0.17996(10) 0.3391(6) 0.0284(12) Uani 1 1 d .
H20A H 0.1813 0.1683 0.3208 0.034 Uiso 1 1 calc R
H20B H 0.2612 0.1695 0.3617 0.034 Uiso 1 1 calc R
C21 C 0.2470(2) 0.23155(8) -0.1270(5) 0.0156(9) Uani 1 1 d .
H21A H 0.2522 0.2390 -0.2282 0.019 Uiso 1 1 calc R
H21B H 0.2453 0.2129 -0.1391 0.019 Uiso 1 1 calc R
C22 C 0.8309(2) 0.10647(9) 0.9401(6) 0.0176(10) Uani 1 1 d .
C23 C 0.8589(2) 0.12573(9) 0.8592(5) 0.0229(10) Uani 1 1 d .
H23A H 0.8835 0.1215 0.7766 0.027 Uiso 1 1 calc R
C24 C 0.8515(3) 0.15086(10) 0.8970(6) 0.0259(11) Uani 1 1 d .
H24A H 0.8718 0.1637 0.8424 0.031 Uiso 1 1 calc R
C25 C 0.8145(3) 0.15710(10) 1.0148(6) 0.0282(11) Uani 1 1 d .
H25A H 0.8084 0.1743 1.0404 0.034 Uiso 1 1 calc R
C26 C 0.7862(2) 0.13803(10) 1.0961(6) 0.0284(11) Uani 1 1 d .
H26A H 0.7605 0.1425 1.1766 0.034 Uiso 1 1 calc R
C27 C 0.7947(2) 0.11283(9) 1.0619(5) 0.0231(10) Uani 1 1 d .
H27A H 0.7762 0.1000 1.1202 0.028 Uiso 1 1 calc R
C28 C 0.7753(2) 0.05756(8) 0.9726(5) 0.0209(10) Uani 1 1 d .
C29 C 0.7110(3) 0.06154(10) 0.8989(7) 0.0318(12) Uani 1 1 d .
H29A H 0.7051 0.0713 0.8078 0.038 Uiso 1 1 calc R
C30 C 0.6559(3) 0.05142(11) 0.9567(7) 0.0386(14) Uani 1 1 d .
H30A H 0.6121 0.0541 0.9049 0.046 Uiso 1 1 calc R
C31 C 0.6640(3) 0.03747(11) 1.0895(8) 0.0450(16) Uani 1 1 d .
H31A H 0.6256 0.0308 1.1301 0.054 Uiso 1 1 calc R
C32 C 0.7260(4) 0.03311(12) 1.1627(8) 0.0464(17) Uani 1 1 d .
H32A H 0.7311 0.0232 1.2534 0.056 Uiso 1 1 calc R
C33 C 0.7832(3) 0.04321(11) 1.1046(6) 0.0347(13) Uani 1 1 d .
H33A H 0.8269 0.0402 1.1558 0.042 Uiso 1 1 calc R
C34 C 1.0131(2) 0.10601(8) 1.0502(5) 0.0192(9) Uani 1 1 d .
C35 C 1.0662(2) 0.12037(9) 1.0069(6) 0.0250(10) Uani 1 1 d .
H35A H 1.0924 0.1141 0.9316 0.030 Uiso 1 1 calc R
C36 C 1.0810(2) 0.14360(9) 1.0722(6) 0.0258(11) Uani 1 1 d .
H36A H 1.1171 0.1533 1.0412 0.031 Uiso 1 1 calc R
C37 C 1.0437(3) 0.15296(9) 1.1827(6) 0.0299(12) Uani 1 1 d .
H37A H 1.0537 0.1692 1.2261 0.036 Uiso 1 1 calc R
C38 C 0.9923(3) 0.13890(9) 1.2297(6) 0.0267(11) Uani 1 1 d .
H38A H 0.9671 0.1453 1.3064 0.032 Uiso 1 1 calc R
C39 C 0.9768(2) 0.11516(9) 1.1657(5) 0.0234(10) Uani 1 1 d .
H39A H 0.9418 0.1053 1.2002 0.028 Uiso 1 1 calc R
C40 C 1.0600(2) 0.05524(9) 1.0789(5) 0.0192(9) Uani 1 1 d .
C41 C 1.0865(2) 0.06187(9) 1.2255(6) 0.0230(10) Uani 1 1 d .
H41A H 1.0718 0.0770 1.2697 0.028 Uiso 1 1 calc R
C42 C 1.1344(3) 0.04677(10) 1.3094(6) 0.0291(11) Uani 1 1 d .
H42A H 1.1527 0.0517 1.4093 0.035 Uiso 1 1 calc R
C43 C 1.1552(3) 0.02466(11) 1.2471(6) 0.0340(13) Uani 1 1 d .
H43A H 1.1879 0.0143 1.3039 0.041 Uiso 1 1 calc R
C44 C 1.1284(3) 0.01755(10) 1.1017(6) 0.0312(12) Uani 1 1 d .
H44A H 1.1423 0.0021 1.0594 0.037 Uiso 1 1 calc R
C45 C 1.0817(2) 0.03263(9) 1.0175(6) 0.0260(10) Uani 1 1 d .
H45A H 1.0641 0.0277 0.9171 0.031 Uiso 1 1 calc R
C46 C 0.3261(2) 0.06242(10) 0.4879(5) 0.0188(10) Uani 1 1 d .
C47 C 0.2929(2) 0.05698(8) 0.6143(5) 0.0229(10) Uani 1 1 d .
H47A H 0.2752 0.0704 0.6693 0.027 Uiso 1 1 calc R
C48 C 0.2854(3) 0.03220(9) 0.6611(6) 0.0290(11) Uani 1 1 d .
H48A H 0.2625 0.0288 0.7477 0.035 Uiso 1 1 calc R
C49 C 0.3110(3) 0.01240(9) 0.5828(6) 0.0275(11) Uani 1 1 d .
H49A H 0.3053 -0.0045 0.6150 0.033 Uiso 1 1 calc R
C50 C 0.3446(3) 0.01736(9) 0.4580(6) 0.0275(11) Uani 1 1 d .
H50A H 0.3627 0.0038 0.4049 0.033 Uiso 1 1 calc R
C51 C 0.3525(2) 0.04210(10) 0.4089(6) 0.0253(10) Uani 1 1 d .
H51A H 0.3756 0.0453 0.3222 0.030 Uiso 1 1 calc R
C52 C 0.2714(2) 0.11153(8) 0.5066(5) 0.0184(9) Uani 1 1 d .
C53 C 0.2804(3) 0.12653(9) 0.6386(6) 0.0266(11) Uani 1 1 d .
H53A H 0.3239 0.1284 0.6934 0.032 Uiso 1 1 calc R
C54 C 0.2251(3) 0.13876(10) 0.6892(7) 0.0308(13) Uani 1 1 d .
H54A H 0.2314 0.1494 0.7767 0.037 Uiso 1 1 calc R
C55 C 0.1623(3) 0.13553(10) 0.6139(7) 0.0337(13) Uani 1 1 d .
H55A H 0.1247 0.1435 0.6508 0.040 Uiso 1 1 calc R
C56 C 0.1529(2) 0.12048(10) 0.4826(6) 0.0289(11) Uani 1 1 d .
H56A H 0.1092 0.1182 0.4297 0.035 Uiso 1 1 calc R
C57 C 0.2074(2) 0.10911(9) 0.4312(6) 0.0234(10) Uani 1 1 d .
H57A H 0.2011 0.0992 0.3406 0.028 Uiso 1 1 calc R
C58 C 0.5558(2) 0.11303(9) 0.6130(5) 0.0195(9) Uani 1 1 d .
C59 C 0.5831(3) 0.13394(10) 0.5495(6) 0.0358(13) Uani 1 1 d .
H59A H 0.5690 0.1382 0.4459 0.043 Uiso 1 1 calc R
C60 C 0.6305(3) 0.14887(11) 0.6334(7) 0.0419(15) Uani 1 1 d .
H60A H 0.6487 0.1633 0.5880 0.050 Uiso 1 1 calc R
C61 C 0.6510(3) 0.14274(10) 0.7821(6) 0.0309(12) Uani 1 1 d .
H61A H 0.6834 0.1530 0.8405 0.037 Uiso 1 1 calc R
C62 C 0.6255(3) 0.12214(11) 0.8475(6) 0.0340(13) Uani 1 1 d .
H62A H 0.6406 0.1179 0.9507 0.041 Uiso 1 1 calc R
C63 C 0.5776(3) 0.10736(10) 0.7636(6) 0.0294(11) Uani 1 1 d .
H63A H 0.5595 0.0931 0.8103 0.035 Uiso 1 1 calc R
C64 C 0.5095(2) 0.06200(9) 0.5806(5) 0.0196(9) Uani 1 1 d .
C65 C 0.4751(2) 0.05263(9) 0.7001(5) 0.0205(9) Uani 1 1 d .
H65A H 0.4408 0.0625 0.7377 0.025 Uiso 1 1 calc R
C66 C 0.4915(2) 0.02906(9) 0.7627(6) 0.0252(10) Uani 1 1 d .
H66A H 0.4681 0.0226 0.8425 0.030 Uiso 1 1 calc R
C67 C 0.5422(3) 0.01492(9) 0.7086(6) 0.0284(11) Uani 1 1 d .
H67A H 0.5539 -0.0011 0.7522 0.034 Uiso 1 1 calc R
C68 C 0.5759(3) 0.02419(10) 0.5904(6) 0.0317(12) Uani 1 1 d .
H68A H 0.6099 0.0143 0.5523 0.038 Uiso 1 1 calc R
C69 C 0.5604(3) 0.04739(9) 0.5290(6) 0.0241(10) Uani 1 1 d .
H69A H 0.5846 0.0537 0.4502 0.029 Uiso 1 1 calc R
C70 C 0.3890(2) 0.22339(10) -0.0722(6) 0.0236(11) Uani 1 1 d .
C71 C 0.4537(3) 0.22572(10) 0.0049(6) 0.0248(11) Uani 1 1 d .
H71A H 0.4609 0.2354 0.0964 0.030 Uiso 1 1 calc R
C72 C 0.5076(3) 0.21397(10) -0.0523(7) 0.0310(12) Uani 1 1 d .
H72A H 0.5516 0.2160 -0.0005 0.037 Uiso 1 1 calc R
C73 C 0.4984(3) 0.19944(11) -0.1824(7) 0.0352(14) Uani 1 1 d .
H73A H 0.5356 0.1913 -0.2202 0.042 Uiso 1 1 calc R
C74 C 0.4333(3) 0.19679(11) -0.2585(7) 0.0337(13) Uani 1 1 d .
H74A H 0.4257 0.1866 -0.3480 0.040 Uiso 1 1 calc R
C75 C 0.3805(3) 0.20908(10) -0.2022(6) 0.0297(12) Uani 1 1 d .
H75A H 0.3367 0.2075 -0.2557 0.036 Uiso 1 1 calc R
C76 C 0.3361(2) 0.27312(10) -0.0380(6) 0.0205(10) Uani 1 1 d .
C77 C 0.3739(2) 0.27957(10) -0.1562(6) 0.0242(11) Uani 1 1 d .
H77A H 0.3933 0.2666 -0.2119 0.029 Uiso 1 1 calc R
C78 C 0.3833(2) 0.30468(10) -0.1928(6) 0.0260(11) Uani 1 1 d .
H78A H 0.4095 0.3091 -0.2723 0.031 Uiso 1 1 calc R
C79 C 0.3536(3) 0.32350(10) -0.1114(6) 0.0292(12) Uani 1 1 d .
H79A H 0.3600 0.3408 -0.1360 0.035 Uiso 1 1 calc R
C80 C 0.3157(3) 0.31747(10) 0.0027(6) 0.0242(11) Uani 1 1 d .
H80A H 0.2955 0.3304 0.0567 0.029 Uiso 1 1 calc R
C81 C 0.3069(3) 0.29223(9) 0.0393(6) 0.0232(10) Uani 1 1 d .
H81A H 0.2803 0.2880 0.1185 0.028 Uiso 1 1 calc R
C82 C 0.1522(2) 0.27390(9) -0.1491(5) 0.0170(9) Uani 1 1 d .
C83 C 0.1887(2) 0.28388(9) -0.2599(6) 0.0223(10) Uani 1 1 d .
H83A H 0.2252 0.2746 -0.2924 0.027 Uiso 1 1 calc R
C84 C 0.1720(3) 0.30741(10) -0.3234(6) 0.0275(11) Uani 1 1 d .
H84A H 0.1972 0.3141 -0.3996 0.033 Uiso 1 1 calc R
C85 C 0.1192(3) 0.32132(9) -0.2770(6) 0.0288(12) Uani 1 1 d .
H85A H 0.1093 0.3377 -0.3179 0.035 Uiso 1 1 calc R
C86 C 0.0814(3) 0.31110(9) -0.1707(6) 0.0257(11) Uani 1 1 d .
H86A H 0.0438 0.3202 -0.1420 0.031 Uiso 1 1 calc R
C87 C 0.0977(3) 0.28746(9) -0.1044(6) 0.0230(11) Uani 1 1 d .
H87A H 0.0720 0.2807 -0.0296 0.028 Uiso 1 1 calc R
C88 C 0.1061(2) 0.22319(9) -0.1844(6) 0.0208(10) Uani 1 1 d .
C89 C 0.0826(3) 0.23006(10) -0.3332(6) 0.0238(11) Uani 1 1 d .
H89A H 0.0984 0.2452 -0.3757 0.029 Uiso 1 1 calc R
C90 C 0.0360(3) 0.21481(11) -0.4204(6) 0.0307(12) Uani 1 1 d .
H90A H 0.0210 0.2195 -0.5227 0.037 Uiso 1 1 calc R
C91 C 0.0117(3) 0.19343(11) -0.3625(6) 0.0334(13) Uani 1 1 d .
H91A H -0.0201 0.1833 -0.4236 0.040 Uiso 1 1 calc R
C92 C 0.0336(3) 0.18639(11) -0.2127(7) 0.0426(16) Uani 1 1 d .
H92A H 0.0164 0.1715 -0.1701 0.051 Uiso 1 1 calc R
C93 C 0.0807(3) 0.20128(10) -0.1262(6) 0.0333(13) Uani 1 1 d .
H93A H 0.0960 0.1963 -0.0243 0.040 Uiso 1 1 calc R

loop_
_atom_site_aniso_label
_atom_site_aniso_U_11
_atom_site_aniso_U_22
_atom_site_aniso_U_33
_atom_site_aniso_U_23
_atom_site_aniso_U_13
_atom_site_aniso_U_12
Ru1 0.01849(18) 0.01776(18) 0.01615(18) -0.00172(13) 0.00053(14) -0.00033(14)
Ru2 0.01762(18) 0.01609(16) 0.01555(18) -0.00041(13) 0.00424(14) -0.00044(14)
Ru3 0.01939(18) 0.01540(17) 0.01460(18) -0.00041(13) -0.00071(14) -0.00109(14)
Ru4 0.01973(18) 0.01762(17) 0.01488(18) 0.00066(13) 0.00209(14) 0.00044(14)
Ru5 0.01907(19) 0.01684(18) 0.01524(18) 0.00087(14) 0.00064(14) -0.00104(14)
Ru6 0.01838(19) 0.01824(18) 0.01591(19) 0.00220(14) 0.00272(15) -0.00030(15)
S1 0.0290(6) 0.0205(6) 0.0167(6) -0.0011(4) 0.0044(5) -0.0006(5)
S2 0.0247(6) 0.0162(5) 0.0181(6) 0.0010(4) 0.0037(5) 0.0004(4)
S3 0.0286(6) 0.0208(6) 0.0149(5) 0.0007(4) 0.0019(5) -0.0022(5)
S4 0.0253(6) 0.0155(5) 0.0167(6) -0.0003(4) -0.0012(5) -0.0019(4)
S5 0.0267(7) 0.0227(6) 0.0151(6) 0.0009(4) 0.0027(5) -0.0008(5)
S6 0.0257(7) 0.0172(6) 0.0176(6) 0.0007(4) -0.0001(5) -0.0024(5)
P1 0.0154(6) 0.0175(6) 0.0178(6) -0.0006(4) 0.0025(5) -0.0002(4)
P2 0.0131(5) 0.0163(5) 0.0179(6) -0.0006(4) 0.0015(4) -0.0001(4)
P3 0.0164(6) 0.0157(6) 0.0166(6) 0.0003(4) 0.0012(5) -0.0008(4)
P4 0.0164(6) 0.0156(5) 0.0165(6) -0.0003(4) 0.0003(4) 0.0007(4)
P5 0.0160(6) 0.0171(6) 0.0187(6) 0.0005(4) 0.0012(5) -0.0002(5)
P6 0.0151(6) 0.0167(6) 0.0167(6) 0.0014(4) 0.0013(5) -0.0014(5)
O1 0.050(3) 0.070(3) 0.064(3) -0.026(3) 0.009(2) -0.031(3)
O2 0.068(3) 0.044(3) 0.042(3) 0.006(2) -0.008(2) 0.026(2)
O3 0.025(2) 0.074(3) 0.053(3) 0.008(2) 0.017(2) 0.009(2)
O4 0.039(2) 0.0226(19) 0.033(2) 0.0048(15) 0.0108(17) -0.0023(16)
O5 0.040(3) 0.045(2) 0.049(3) 0.007(2) -0.003(2) 0.016(2)
O6 0.075(3) 0.033(2) 0.039(2) -0.0038(19) -0.009(2) -0.021(2)
O7 0.053(3) 0.026(2) 0.038(2) -0.0071(16) 0.0028(19) 0.0069(18)
O8 0.023(2) 0.077(3) 0.051(3) 0.007(2) 0.011(2) -0.006(2)
O9 0.034(2) 0.049(3) 0.043(3) 0.004(2) -0.001(2) 0.020(2)
O10 0.062(3) 0.033(2) 0.035(2) -0.0069(18) -0.007(2) -0.015(2)
O11 0.027(3) 0.082(4) 0.038(3) 0.008(2) 0.008(2) -0.011(2)
O12 0.048(3) 0.0189(19) 0.041(2) -0.0025(16) 0.0042(19) 0.0063(17)
C1 0.025(3) 0.038(3) 0.029(3) -0.008(2) 0.001(2) -0.007(2)
C2 0.031(3) 0.033(3) 0.025(3) 0.000(2) 0.000(2) 0.006(2)
C3 0.027(3) 0.033(3) 0.023(3) -0.001(2) 0.009(2) 0.003(2)
C4 0.023(3) 0.026(3) 0.023(3) 0.0011(19) 0.003(2) -0.003(2)
C5 0.037(3) 0.027(3) 0.021(3) -0.009(2) 0.008(2) 0.001(2)
C6 0.044(3) 0.018(2) 0.021(2) -0.0070(18) 0.007(2) 0.001(2)
C7 0.018(2) 0.019(2) 0.014(2) -0.0029(16) 0.0038(17) -0.0019(17)
C8 0.024(2) 0.029(3) 0.022(2) 0.005(2) -0.003(2) 0.006(2)
C9 0.032(3) 0.032(3) 0.017(2) 0.001(2) 0.000(2) -0.006(2)
C10 0.034(3) 0.028(3) 0.016(2) -0.002(2) 0.002(2) 0.007(2)
C11 0.037(3) 0.033(3) 0.019(3) 0.004(2) 0.001(2) 0.001(2)
C12 0.035(3) 0.022(2) 0.023(3) 0.0055(19) 0.000(2) -0.005(2)
C13 0.033(3) 0.020(2) 0.022(3) 0.0100(18) 0.001(2) -0.004(2)
C14 0.022(2) 0.015(2) 0.022(2) -0.0019(17) 0.0003(19) -0.0028(18)
C15 0.033(3) 0.028(3) 0.018(2) 0.001(2) 0.002(2) -0.004(2)
C16 0.033(3) 0.021(3) 0.027(3) 0.002(2) 0.004(2) -0.004(2)
C17 0.027(3) 0.036(3) 0.022(3) 0.001(2) 0.010(2) 0.000(2)
C18 0.023(3) 0.027(3) 0.015(2) 0.0032(19) 0.004(2) 0.004(2)
C19 0.035(3) 0.026(3) 0.020(3) 0.004(2) -0.002(2) -0.006(2)
C20 0.036(3) 0.022(3) 0.026(3) 0.004(2) 0.001(2) -0.006(2)
C21 0.014(2) 0.014(2) 0.019(2) 0.0001(16) 0.0002(18) -0.0002(16)
C22 0.008(2) 0.019(2) 0.026(3) -0.0011(18) -0.0003(18) 0.0017(16)
C23 0.022(2) 0.030(3) 0.017(2) 0.0003(19) 0.0020(18) -0.001(2)
C24 0.024(3) 0.024(3) 0.029(3) 0.005(2) 0.001(2) 0.001(2)
C25 0.030(3) 0.021(3) 0.032(3) -0.006(2) -0.003(2) 0.003(2)
C26 0.021(2) 0.036(3) 0.029(3) -0.013(2) 0.003(2) 0.006(2)
C27 0.025(2) 0.024(2) 0.021(2) -0.0070(19) 0.0028(19) -0.0033(19)
C28 0.019(2) 0.019(2) 0.025(3) -0.0084(18) 0.0044(19) -0.0036(18)
C29 0.026(3) 0.031(3) 0.038(3) -0.003(2) 0.001(2) -0.009(2)
C30 0.021(3) 0.037(3) 0.059(4) -0.016(3) 0.008(3) -0.001(2)
C31 0.040(3) 0.037(3) 0.064(4) -0.012(3) 0.030(3) -0.022(3)
C32 0.052(4) 0.043(4) 0.049(4) 0.012(3) 0.025(3) -0.009(3)
C33 0.027(3) 0.043(3) 0.035(3) 0.006(2) 0.005(2) -0.007(2)
C34 0.020(2) 0.018(2) 0.019(2) -0.0029(17) -0.0018(18) 0.0005(18)
C35 0.022(2) 0.023(2) 0.029(3) 0.002(2) -0.001(2) 0.0019(19)
C36 0.020(2) 0.023(2) 0.033(3) 0.004(2) -0.002(2) -0.0004(19)
C37 0.032(3) 0.017(2) 0.038(3) -0.007(2) -0.010(2) 0.000(2)
C38 0.029(3) 0.021(2) 0.027(3) -0.009(2) -0.007(2) 0.008(2)
C39 0.026(3) 0.020(2) 0.023(2) -0.0029(18) -0.0001(19) 0.0021(19)
C40 0.010(2) 0.028(2) 0.019(2) -0.0027(18) 0.0019(17) -0.0054(17)
C41 0.024(2) 0.023(2) 0.022(2) -0.0021(18) 0.0029(19) 0.0037(19)
C42 0.031(3) 0.039(3) 0.017(2) 0.002(2) -0.003(2) 0.007(2)
C43 0.024(3) 0.046(3) 0.032(3) 0.009(2) 0.002(2) 0.008(2)
C44 0.034(3) 0.028(3) 0.031(3) -0.001(2) 0.004(2) 0.015(2)
C45 0.027(3) 0.028(3) 0.022(2) -0.0061(19) 0.000(2) 0.005(2)
C46 0.018(2) 0.020(2) 0.017(2) 0.0006(16) -0.0024(18) -0.0002(17)
C47 0.025(2) 0.019(2) 0.025(2) -0.0001(18) 0.0052(19) 0.0051(18)
C48 0.033(3) 0.027(2) 0.028(3) 0.009(2) 0.008(2) -0.001(2)
C49 0.031(3) 0.019(2) 0.031(3) 0.008(2) -0.007(2) -0.0036(19)
C50 0.034(3) 0.017(2) 0.029(3) -0.0052(19) -0.008(2) 0.004(2)
C51 0.023(2) 0.031(3) 0.021(2) 0.001(2) -0.0011(19) 0.001(2)
C52 0.022(2) 0.014(2) 0.019(2) 0.0042(16) 0.0018(18) 0.0023(17)
C53 0.026(3) 0.031(3) 0.024(3) -0.002(2) 0.005(2) 0.007(2)
C54 0.041(3) 0.022(3) 0.030(3) -0.001(2) 0.012(3) 0.004(2)
C55 0.030(3) 0.031(3) 0.044(3) 0.008(2) 0.022(3) 0.006(2)
C56 0.018(2) 0.030(3) 0.040(3) 0.011(2) 0.005(2) -0.002(2)
C57 0.022(2) 0.019(2) 0.028(3) 0.0023(19) 0.002(2) -0.0018(19)
C58 0.015(2) 0.022(2) 0.021(2) -0.0009(18) -0.0032(18) 0.0007(17)
C59 0.046(3) 0.031(3) 0.027(3) 0.009(2) -0.010(2) -0.010(2)
C60 0.049(4) 0.034(3) 0.038(3) 0.011(3) -0.014(3) -0.020(3)
C61 0.032(3) 0.029(3) 0.031(3) -0.003(2) -0.004(2) -0.006(2)
C62 0.029(3) 0.047(3) 0.024(3) -0.001(2) -0.007(2) -0.009(2)
C63 0.034(3) 0.028(3) 0.028(3) 0.002(2) 0.009(2) -0.006(2)
C64 0.016(2) 0.021(2) 0.020(2) -0.0003(18) -0.0033(18) -0.0025(18)
C65 0.020(2) 0.021(2) 0.019(2) 0.0003(17) -0.0032(18) -0.0026(17)
C66 0.024(2) 0.028(2) 0.021(2) 0.0068(19) -0.0049(19) -0.008(2)
C67 0.038(3) 0.016(2) 0.030(3) 0.004(2) -0.003(2) 0.001(2)
C68 0.038(3) 0.024(3) 0.032(3) -0.001(2) 0.001(2) 0.005(2)
C69 0.031(3) 0.021(2) 0.020(2) 0.0037(19) 0.002(2) 0.002(2)
C70 0.018(2) 0.026(3) 0.028(3) 0.007(2) 0.009(2) 0.003(2)
C71 0.020(3) 0.025(3) 0.028(3) 0.004(2) 0.000(2) 0.000(2)
C72 0.018(3) 0.032(3) 0.043(3) 0.010(2) 0.006(2) 0.010(2)
C73 0.030(3) 0.033(3) 0.045(4) 0.013(3) 0.015(3) 0.011(2)
C74 0.039(4) 0.039(3) 0.025(3) 0.000(2) 0.011(3) 0.008(3)
C75 0.031(3) 0.034(3) 0.024(3) -0.001(2) 0.004(2) 0.006(2)
C76 0.020(3) 0.021(3) 0.020(2) 0.0050(19) 0.0022(19) -0.0059(18)
C77 0.018(2) 0.030(3) 0.024(3) 0.003(2) 0.0025(19) 0.003(2)
C78 0.019(2) 0.032(3) 0.026(3) 0.015(2) 0.000(2) -0.002(2)
C79 0.024(3) 0.028(3) 0.034(3) 0.014(2) -0.004(2) -0.005(2)
C80 0.022(2) 0.021(2) 0.028(3) 0.0031(19) -0.004(2) -0.002(2)
C81 0.020(2) 0.024(3) 0.024(3) 0.0013(19) -0.0017(19) -0.007(2)
C82 0.020(2) 0.018(2) 0.012(2) 0.0020(17) -0.0023(18) 0.0003(18)
C83 0.016(2) 0.024(2) 0.026(3) 0.003(2) 0.0031(19) -0.0006(19)
C84 0.027(3) 0.029(3) 0.026(3) 0.010(2) 0.003(2) -0.010(2)
C85 0.036(3) 0.013(2) 0.034(3) 0.001(2) -0.007(2) -0.001(2)
C86 0.024(3) 0.015(2) 0.036(3) 0.001(2) -0.006(2) 0.0058(19)
C87 0.023(3) 0.020(2) 0.027(3) 0.000(2) 0.006(2) 0.003(2)
C88 0.018(2) 0.018(2) 0.025(3) -0.0014(19) 0.003(2) 0.0001(19)
C89 0.021(2) 0.029(3) 0.021(3) 0.0010(19) -0.003(2) -0.005(2)
C90 0.029(3) 0.034(3) 0.028(3) -0.003(2) -0.004(2) -0.003(2)
C91 0.031(3) 0.034(3) 0.031(3) -0.012(2) -0.015(2) -0.009(2)
C92 0.050(4) 0.033(3) 0.041(4) 0.010(3) -0.012(3) -0.017(3)
C93 0.041(3) 0.029(3) 0.026(3) 0.006(2) -0.014(2) -0.008(2)

loop_
_atom_type_symbol
_atom_type_description
_atom_type_scat_dispersion_real
_atom_type_scat_dispersion_imag
_atom_type_scat_source
C C 0.0033 0.0016 'International Tables Vol C Tables 4.2.6.8 and 6.1.1.4'
H H 0.0000 0.0000 'International Tables Vol C Tables 4.2.6.8 and 6.1.1.4'
O O 0.0106 0.0060 'International Tables Vol C Tables 4.2.6.8 and 6.1.1.4'
P P 0.1023 0.0942 'International Tables Vol C Tables 4.2.6.8 and 6.1.1.4'
S S 0.1246 0.1234 'International Tables Vol C Tables 4.2.6.8 and 6.1.1.4'
Ru Ru -1.2594 0.8363 'International Tables Vol C Tables 4.2.6.8 and 6.1.1.4'

loop_
_geom_angle_atom_site_label_1
_geom_angle_atom_site_label_2
_geom_angle_atom_site_label_3
_geom_angle
C1 Ru1 C2 94.6(2)
C1 Ru1 P1 100.04(16)
C2 Ru1 P1 95.41(16)
C1 Ru1 S1 112.12(16)
C2 Ru1 S1 91.05(16)
P1 Ru1 S1 146.56(4)
C1 Ru1 S2 98.73(17)
C2 Ru1 S2 164.79(17)
P1 Ru1 S2 89.37(4)
S1 Ru1 S2 77.25(4)
C1 Ru1 Ru2 152.56(16)
C2 Ru1 Ru2 109.14(17)
P1 Ru1 Ru2 91.36(3)
S1 Ru1 Ru2 55.68(3)
S2 Ru1 Ru2 56.20(3)
C4 Ru2 C3 97.6(2)
C4 Ru2 P2 95.82(15)
C3 Ru2 P2 95.75(16)
C4 Ru2 S1 90.78(16)
C3 Ru2 S1 109.01(16)
P2 Ru2 S1 153.29(4)
C4 Ru2 S2 154.05(16)
C3 Ru2 S2 107.92(16)
P2 Ru2 S2 86.23(4)
S1 Ru2 S2 76.92(4)
C4 Ru2 Ru1 98.62(15)
C3 Ru2 Ru1 157.72(16)
P2 Ru2 Ru1 97.64(3)
S1 Ru2 Ru1 55.72(3)
S2 Ru2 Ru1 55.56(3)
C9 Ru3 C8 93.7(2)
C9 Ru3 P3 95.51(15)
C8 Ru3 P3 101.56(15)
C9 Ru3 S3 91.77(15)
C8 Ru3 S3 108.81(15)
P3 Ru3 S3 148.22(4)
C9 Ru3 S4 165.21(16)
C8 Ru3 S4 99.19(16)
P3 Ru3 S4 89.07(4)
S3 Ru3 S4 77.23(4)
C9 Ru3 Ru4 109.20(16)
C8 Ru3 Ru4 151.77(16)
P3 Ru3 Ru4 92.71(3)
S3 Ru3 Ru4 55.79(3)
S4 Ru3 Ru4 56.42(3)
C10 Ru4 C11 96.9(2)
C10 Ru4 P4 95.89(15)
C11 Ru4 P4 96.12(16)
C10 Ru4 S3 89.76(16)
C11 Ru4 S3 109.95(15)
P4 Ru4 S3 152.47(4)
C10 Ru4 S4 152.16(17)
C11 Ru4 S4 110.54(16)
P4 Ru4 S4 85.89(4)
S3 Ru4 S4 76.99(4)
C10 Ru4 Ru3 96.35(17)
C11 Ru4 Ru3 160.46(15)
P4 Ru4 Ru3 96.71(3)
S3 Ru4 Ru3 55.83(3)
S4 Ru4 Ru3 55.94(3)
C16 Ru5 C15 93.8(2)
C16 Ru5 P5 95.76(17)
C15 Ru5 P5 100.71(15)
C16 Ru5 S5 90.79(17)
C15 Ru5 S5 110.49(16)
P5 Ru5 S5 147.60(5)
C16 Ru5 S6 164.03(18)
C15 Ru5 S6 100.28(16)
P5 Ru5 S6 89.00(4)
S5 Ru5 S6 77.32(4)
C16 Ru5 Ru6 108.08(18)
C15 Ru5 Ru6 153.30(16)
P5 Ru5 Ru6 92.29(4)
S5 Ru5 Ru6 55.65(3)
S6 Ru5 Ru6 56.38(3)
C18 Ru6 C17 96.8(2)
C18 Ru6 P6 95.78(15)
C17 Ru6 P6 95.38(17)
C18 Ru6 S5 90.23(16)
C17 Ru6 S5 110.50(17)
P6 Ru6 S5 152.55(5)
C18 Ru6 S6 153.83(17)
C17 Ru6 S6 108.99(16)
P6 Ru6 S6 86.25(4)
S5 Ru6 S6 77.01(4)
C18 Ru6 Ru5 98.17(16)
C17 Ru6 Ru5 159.53(16)
P6 Ru6 Ru5 96.89(3)
S5 Ru6 Ru5 55.70(3)
S6 Ru6 Ru5 55.75(3)
C5 S1 Ru2 102.94(18)
C5 S1 Ru1 105.94(16)
Ru2 S1 Ru1 68.60(4)
C6 S2 Ru1 102.44(17)
C6 S2 Ru2 106.16(16)
Ru1 S2 Ru2 68.25(4)
C12 S3 Ru4 103.31(17)
C12 S3 Ru3 105.85(17)
Ru4 S3 Ru3 68.38(4)
C13 S4 Ru3 101.93(17)
C13 S4 Ru4 106.39(16)
Ru3 S4 Ru4 67.64(4)
C19 S5 Ru6 103.53(17)
C19 S5 Ru5 104.81(17)
Ru6 S5 Ru5 68.65(4)
C20 S6 Ru5 101.76(18)
C20 S6 Ru6 106.15(18)
Ru5 S6 Ru6 67.87(4)
C28 P1 C22 101.8(2)
C28 P1 C7 102.8(2)
C22 P1 C7 104.1(2)
C28 P1 Ru1 117.70(15)
C22 P1 Ru1 117.60(16)
C7 P1 Ru1 111.01(14)
C34 P2 C7 106.1(2)
C34 P2 C40 102.2(2)
C7 P2 C40 101.8(2)
C34 P2 Ru2 119.30(16)
C7 P2 Ru2 108.88(15)
C40 P2 Ru2 116.79(15)
C46 P3 C52 101.4(2)
C46 P3 C14 102.9(2)
C52 P3 C14 102.8(2)
C46 P3 Ru3 119.74(15)
C52 P3 Ru3 116.96(15)
C14 P3 Ru3 110.84(16)
C64 P4 C58 102.5(2)
C64 P4 C14 106.1(2)
C58 P4 C14 100.6(2)
C64 P4 Ru4 118.91(16)
C58 P4 Ru4 116.72(16)
C14 P4 Ru4 110.06(16)
C76 P5 C70 102.7(2)
C76 P5 C21 103.3(2)
C70 P5 C21 101.9(2)
C76 P5 Ru5 117.11(17)
C70 P5 Ru5 118.06(17)
C21 P5 Ru5 111.65(16)
C82 P6 C88 101.6(2)
C82 P6 C21 105.8(2)
C88 P6 C21 101.2(2)
C82 P6 Ru6 119.46(15)
C88 P6 Ru6 116.66(16)
C21 P6 Ru6 110.09(16)
O1 C1 Ru1 177.1(6)
O2 C2 Ru1 176.9(5)
O3 C3 Ru2 177.3(5)
O4 C4 Ru2 176.9(5)
C6 C5 S1 113.1(3)
C5 C6 S2 112.8(3)
P2 C7 P1 112.8(2)
O5 C8 Ru3 178.9(5)
O6 C9 Ru3 177.2(5)
O7 C10 Ru4 175.0(5)
O8 C11 Ru4 176.1(5)
C13 C12 S3 113.5(3)
C12 C13 S4 112.7(3)
P4 C14 P3 111.9(2)
O9 C15 Ru5 179.7(5)
O10 C16 Ru5 176.1(5)
O11 C17 Ru6 176.3(5)
O12 C18 Ru6 176.1(5)
C20 C19 S5 113.9(3)
C19 C20 S6 113.1(4)
P6 C21 P5 112.6(2)
C23 C22 C27 119.1(4)
C23 C22 P1 120.1(3)
C27 C22 P1 120.7(4)
C24 C23 C22 121.3(4)
C25 C24 C23 119.4(5)
C24 C25 C26 119.8(5)
C27 C26 C25 121.3(5)
C26 C27 C22 119.0(5)
C33 C28 C29 119.2(5)
C33 C28 P1 123.9(4)
C29 C28 P1 116.8(4)
C30 C29 C28 120.5(6)
C31 C30 C29 120.1(6)
C32 C31 C30 120.6(5)
C31 C32 C33 120.1(6)
C28 C33 C32 119.5(5)
C35 C34 C39 119.0(4)
C35 C34 P2 118.0(4)
C39 C34 P2 122.9(4)
C36 C35 C34 120.5(5)
C35 C36 C37 120.5(5)
C38 C37 C36 120.0(5)
C37 C38 C39 120.5(5)
C38 C39 C34 119.5(5)
C41 C40 C45 118.2(4)
C41 C40 P2 122.4(4)
C45 C40 P2 119.4(4)
C40 C41 C42 121.1(4)
C43 C42 C41 119.8(5)
C42 C43 C44 119.8(5)
C45 C44 C43 120.5(5)
C44 C45 C40 120.5(5)
C47 C46 C51 118.4(5)
C47 C46 P3 121.7(4)
C51 C46 P3 119.8(4)
C48 C47 C46 120.8(4)
C49 C48 C47 120.6(5)
C50 C49 C48 119.7(4)
C49 C50 C51 120.6(5)
C50 C51 C46 120.0(5)
C57 C52 C53 118.4(4)
C57 C52 P3 118.3(4)
C53 C52 P3 123.3(4)
C54 C53 C52 119.7(5)
C55 C54 C53 120.4(5)
C54 C55 C56 120.2(5)
C57 C56 C55 119.1(5)
C56 C57 C52 122.2(5)
C59 C58 C63 117.8(5)
C59 C58 P4 120.0(4)
C63 C58 P4 122.2(4)
C58 C59 C60 121.4(5)
C61 C60 C59 119.3(5)
C62 C61 C60 120.7(5)
C61 C62 C63 119.8(5)
C58 C63 C62 120.9(5)
C69 C64 C65 118.9(4)
C69 C64 P4 117.6(4)
C65 C64 P4 123.3(4)
C66 C65 C64 119.9(4)
C67 C66 C65 119.8(5)
C66 C67 C68 120.1(5)
C69 C68 C67 120.5(5)
C68 C69 C64 120.7(5)
C75 C70 C71 118.4(5)
C75 C70 P5 124.3(4)
C71 C70 P5 117.3(4)
C72 C71 C70 120.0(5)
C73 C72 C71 121.2(5)
C72 C73 C74 118.9(5)
C75 C74 C73 119.3(6)
C70 C75 C74 122.3(6)
C81 C76 C77 118.8(5)
C81 C76 P5 119.7(4)
C77 C76 P5 121.4(4)
C78 C77 C76 120.5(5)
C77 C78 C79 119.2(5)
C80 C79 C78 121.0(5)
C79 C80 C81 119.5(5)
C76 C81 C80 121.0(5)
C83 C82 C87 119.5(4)
C83 C82 P6 123.8(4)
C87 C82 P6 116.6(4)
C82 C83 C84 120.2(5)
C85 C84 C83 120.8(5)
C86 C85 C84 119.2(5)
C85 C86 C87 120.8(5)
C82 C87 C86 119.5(5)
C93 C88 C89 117.9(5)
C93 C88 P6 120.1(4)
C89 C88 P6 122.0(4)
C88 C89 C90 120.1(5)
C91 C90 C89 121.5(5)
C90 C91 C92 119.5(5)
C93 C92 C91 119.2(5)
C92 C93 C88 121.8(5)

loop_
_geom_bond_atom_site_label_1
_geom_bond_atom_site_label_2
_geom_bond_distance
Ru1 C1 1.893(5)
Ru1 C2 1.896(5)
Ru1 P1 2.3158(13)
Ru1 S1 2.3809(12)
Ru1 S2 2.3821(13)
Ru1 Ru2 2.6829(7)
Ru2 C4 1.875(5)
Ru2 C3 1.904(5)
Ru2 P2 2.3211(13)
Ru2 S1 2.3800(13)
Ru2 S2 2.4003(13)
Ru3 C9 1.884(5)
Ru3 C8 1.886(5)
Ru3 P3 2.3193(13)
Ru3 S3 2.3789(12)
Ru3 S4 2.3945(13)
Ru3 Ru4 2.6730(7)
Ru4 C10 1.874(5)
Ru4 C11 1.912(6)
Ru4 P4 2.3189(13)
Ru4 S3 2.3779(13)
Ru4 S4 2.4078(13)
Ru5 C16 1.889(5)
Ru5 C15 1.894(6)
Ru5 P5 2.3172(14)
Ru5 S5 2.3791(13)
Ru5 S6 2.3936(13)
Ru5 Ru6 2.6823(8)
Ru6 C18 1.875(5)
Ru6 C17 1.903(6)
Ru6 P6 2.3186(14)
Ru6 S5 2.3777(14)
Ru6 S6 2.4112(13)
S1 C5 1.829(5)
S2 C6 1.831(5)
S3 C12 1.822(5)
S4 C13 1.829(5)
S5 C19 1.824(5)
S6 C20 1.823(5)
P1 C28 1.826(5)
P1 C22 1.835(5)
P1 C7 1.850(5)
P2 C34 1.818(5)
P2 C7 1.829(4)
P2 C40 1.839(5)
P3 C46 1.826(5)
P3 C52 1.830(5)
P3 C14 1.856(5)
P4 C64 1.823(5)
P4 C58 1.840(5)
P4 C14 1.845(5)
P5 C76 1.830(5)
P5 C70 1.836(5)
P5 C21 1.844(5)
P6 C82 1.829(5)
P6 C88 1.836(5)
P6 C21 1.841(5)
O1 C1 1.141(6)
O2 C2 1.132(6)
O3 C3 1.139(6)
O4 C4 1.149(6)
O5 C8 1.146(6)
O6 C9 1.137(6)
O7 C10 1.142(6)
O8 C11 1.144(6)
O9 C15 1.138(6)
O10 C16 1.141(6)
O11 C17 1.136(7)
O12 C18 1.142(6)
C5 C6 1.522(7)
C12 C13 1.521(7)
C19 C20 1.508(7)
C22 C23 1.396(7)
C22 C27 1.401(6)
C23 C24 1.381(7)
C24 C25 1.380(7)
C25 C26 1.393(7)
C26 C27 1.381(6)
C28 C33 1.381(7)
C28 C29 1.389(7)
C29 C30 1.374(7)
C30 C31 1.375(9)
C31 C32 1.352(10)
C32 C33 1.410(7)
C34 C35 1.394(6)
C34 C39 1.400(6)
C35 C36 1.374(7)
C36 C37 1.382(7)
C37 C38 1.369(7)
C38 C39 1.396(6)
C40 C41 1.383(7)
C40 C45 1.401(6)
C41 C42 1.392(7)
C42 C43 1.375(7)
C43 C44 1.382(8)
C44 C45 1.379(7)
C46 C47 1.388(6)
C46 C51 1.414(7)
C47 C48 1.387(6)
C48 C49 1.382(7)
C49 C50 1.377(7)
C50 C51 1.392(7)
C52 C57 1.379(7)
C52 C53 1.401(6)
C53 C54 1.396(7)
C54 C55 1.364(8)
C55 C56 1.398(8)
C56 C57 1.367(7)
C58 C59 1.379(7)
C58 C63 1.381(7)
C59 C60 1.382(8)
C60 C61 1.365(8)
C61 C62 1.358(7)
C62 C63 1.383(7)
C64 C69 1.395(6)
C64 C65 1.410(6)
C65 C66 1.387(6)
C66 C67 1.387(7)
C67 C68 1.391(7)
C68 C69 1.362(7)
C70 C75 1.366(7)
C70 C71 1.397(7)
C71 C72 1.386(7)
C72 C73 1.374(8)
C73 C74 1.402(9)
C74 C75 1.380(7)
C76 C81 1.384(7)
C76 C77 1.395(7)
C77 C78 1.384(7)
C78 C79 1.396(8)
C79 C80 1.363(7)
C80 C81 1.389(7)
C82 C83 1.386(6)
C82 C87 1.397(6)
C83 C84 1.388(7)
C84 C85 1.386(8)
C85 C86 1.378(7)
C86 C87 1.402(7)
C88 C93 1.386(7)
C88 C89 1.388(7)
C89 C90 1.395(7)
C90 C91 1.353(8)
C91 C92 1.392(8)
C92 C93 1.387(8)

loop_
_geom_torsion_atom_site_label_1
_geom_torsion_atom_site_label_2
_geom_torsion_atom_site_label_3
_geom_torsion_atom_site_label_4
_geom_torsion
C1 Ru1 Ru2 C4 156.0(4)
C2 Ru1 Ru2 C4 7.4(2)
P1 Ru1 Ru2 C4 -88.85(16)
S1 Ru1 Ru2 C4 85.03(16)
S2 Ru1 Ru2 C4 -177.18(16)
C1 Ru1 Ru2 C3 19.6(5)
C2 Ru1 Ru2 C3 -129.1(4)
P1 Ru1 Ru2 C3 134.7(4)
S1 Ru1 Ru2 C3 -51.4(4)
S2 Ru1 Ru2 C3 46.4(4)
C1 Ru1 Ru2 P2 -106.8(4)
C2 Ru1 Ru2 P2 104.47(17)
P1 Ru1 Ru2 P2 8.26(4)
S1 Ru1 Ru2 P2 -177.85(5)
S2 Ru1 Ru2 P2 -80.07(5)
C1 Ru1 Ru2 S1 71.0(4)
C2 Ru1 Ru2 S1 -77.67(17)
P1 Ru1 Ru2 S1 -173.88(5)
S2 Ru1 Ru2 S1 97.78(5)
C1 Ru1 Ru2 S2 -26.8(4)
C2 Ru1 Ru2 S2 -175.46(17)
P1 Ru1 Ru2 S2 88.33(5)
S1 Ru1 Ru2 S2 -97.78(5)
C9 Ru3 Ru4 C10 -6.7(2)
C8 Ru3 Ru4 C10 -149.1(4)
P3 Ru3 Ru4 C10 90.04(16)
S3 Ru3 Ru4 C10 -85.37(16)
S4 Ru3 Ru4 C10 177.13(16)
C9 Ru3 Ru4 C11 125.8(5)
C8 Ru3 Ru4 C11 -16.6(6)
P3 Ru3 Ru4 C11 -137.4(5)
S3 Ru3 Ru4 C11 47.2(5)
S4 Ru3 Ru4 C11 -50.3(5)
C9 Ru3 Ru4 P4 -103.47(16)
C8 Ru3 Ru4 P4 114.2(3)
P3 Ru3 Ru4 P4 -6.68(4)
S3 Ru3 Ru4 P4 177.91(5)
S4 Ru3 Ru4 P4 80.40(5)
C9 Ru3 Ru4 S3 78.62(16)
C8 Ru3 Ru4 S3 -63.8(3)
P3 Ru3 Ru4 S3 175.42(5)
S4 Ru3 Ru4 S3 -97.50(5)
C9 Ru3 Ru4 S4 176.13(16)
C8 Ru3 Ru4 S4 33.7(3)
P3 Ru3 Ru4 S4 -87.08(5)
S3 Ru3 Ru4 S4 97.50(5)
C16 Ru5 Ru6 C18 6.5(2)
C15 Ru5 Ru6 C18 150.1(4)
P5 Ru5 Ru6 C18 -90.30(15)
S5 Ru5 Ru6 C18 84.66(15)
S6 Ru5 Ru6 C18 -177.57(15)
C16 Ru5 Ru6 C17 -130.2(5)
C15 Ru5 Ru6 C17 13.4(6)
P5 Ru5 Ru6 C17 133.0(5)
S5 Ru5 Ru6 C17 -52.0(5)
S6 Ru5 Ru6 C17 45.7(5)
C16 Ru5 Ru6 P6 103.41(17)
C15 Ru5 Ru6 P6 -113.0(3)
P5 Ru5 Ru6 P6 6.59(4)
S5 Ru5 Ru6 P6 -178.45(5)
S6 Ru5 Ru6 P6 -80.69(5)
C16 Ru5 Ru6 S5 -78.14(17)
C15 Ru5 Ru6 S5 65.5(3)
P5 Ru5 Ru6 S5 -174.96(5)
S6 Ru5 Ru6 S5 97.77(5)
C16 Ru5 Ru6 S6 -175.91(17)
C15 Ru5 Ru6 S6 -32.3(3)
P5 Ru5 Ru6 S6 87.27(5)
S5 Ru5 Ru6 S6 -97.77(5)
C4 Ru2 S1 C5 157.8(2)
C3 Ru2 S1 C5 59.5(2)
P2 Ru2 S1 C5 -97.54(19)
S2 Ru2 S1 C5 -45.26(17)
Ru1 Ru2 S1 C5 -102.28(17)
C4 Ru2 S1 Ru1 -99.91(15)
C3 Ru2 S1 Ru1 161.73(16)
P2 Ru2 S1 Ru1 4.73(10)
S2 Ru2 S1 Ru1 57.02(4)
C1 Ru1 S1 C5 -54.0(3)
C2 Ru1 S1 C5 -149.4(2)
P1 Ru1 S1 C5 109.1(2)
S2 Ru1 S1 C5 40.36(19)
Ru2 Ru1 S1 C5 97.94(19)
C1 Ru1 S1 Ru2 -151.94(18)
C2 Ru1 S1 Ru2 112.62(17)
P1 Ru1 S1 Ru2 11.14(8)
S2 Ru1 S1 Ru2 -57.58(4)
C1 Ru1 S2 C6 65.2(2)
C2 Ru1 S2 C6 -86.1(6)
P1 Ru1 S2 C6 165.29(17)
S1 Ru1 S2 C6 -45.61(17)
Ru2 Ru1 S2 C6 -102.65(17)
C1 Ru1 S2 Ru2 167.88(16)
C2 Ru1 S2 Ru2 16.6(6)
P1 Ru1 S2 Ru2 -92.06(4)
S1 Ru1 S2 Ru2 57.04(4)
C4 Ru2 S2 C6 103.6(4)
C3 Ru2 S2 C6 -66.0(2)
P2 Ru2 S2 C6 -160.84(19)
S1 Ru2 S2 C6 40.04(19)
Ru1 Ru2 S2 C6 97.23(19)
C4 Ru2 S2 Ru1 6.4(4)
C3 Ru2 S2 Ru1 -163.23(16)
P2 Ru2 S2 Ru1 101.93(4)
S1 Ru2 S2 Ru1 -57.19(4)
C10 Ru4 S3 C12 -160.1(2)
C11 Ru4 S3 C12 -62.9(2)
P4 Ru4 S3 C12 97.5(2)
S4 Ru4 S3 C12 44.55(18)
Ru3 Ru4 S3 C12 102.01(18)
C10 Ru4 S3 Ru3 97.85(16)
C11 Ru4 S3 Ru3 -164.87(17)
P4 Ru4 S3 Ru3 -4.50(10)
S4 Ru4 S3 Ru3 -57.46(4)
C9 Ru3 S3 C12 149.5(2)
C8 Ru3 S3 C12 55.0(2)
P3 Ru3 S3 C12 -107.05(19)
S4 Ru3 S3 C12 -40.46(18)
Ru4 Ru3 S3 C12 -98.33(18)
C9 Ru3 S3 Ru4 -112.14(16)
C8 Ru3 S3 Ru4 153.38(16)
P3 Ru3 S3 Ru4 -8.72(9)
S4 Ru3 S3 Ru4 57.88(4)
C9 Ru3 S4 C13 88.5(6)
C8 Ru3 S4 C13 -61.6(2)
P3 Ru3 S4 C13 -163.12(17)
S3 Ru3 S4 C13 45.79(17)
Ru4 Ru3 S4 C13 103.00(17)
C9 Ru3 S4 Ru4 -14.5(6)
C8 Ru3 S4 Ru4 -164.56(15)
P3 Ru3 S4 Ru4 93.87(4)
S3 Ru3 S4 Ru4 -57.22(4)
C10 Ru4 S4 C13 -102.6(4)
C11 Ru4 S4 C13 67.6(2)
P4 Ru4 S4 C13 162.62(18)
S3 Ru4 S4 C13 -39.09(18)
Ru3 Ru4 S4 C13 -96.43(18)
C10 Ru4 S4 Ru3 -6.1(3)
C11 Ru4 S4 Ru3 164.04(16)
P4 Ru4 S4 Ru3 -100.95(4)
S3 Ru4 S4 Ru3 57.34(4)
C18 Ru6 S5 C19 159.4(2)
C17 Ru6 S5 C19 62.0(3)
P6 Ru6 S5 C19 -97.5(2)
S6 Ru6 S5 C19 -43.65(18)
Ru5 Ru6 S5 C19 -100.84(19)
C18 Ru6 S5 Ru5 -99.75(16)
C17 Ru6 S5 Ru5 162.88(17)
P6 Ru6 S5 Ru5 3.33(11)
S6 Ru6 S5 Ru5 57.20(4)
C16 Ru5 S5 C19 -149.5(3)
C15 Ru5 S5 C19 -55.1(3)
P5 Ru5 S5 C19 108.4(2)
S6 Ru5 S5 C19 41.26(19)
Ru6 Ru5 S5 C19 99.00(19)
C16 Ru5 S5 Ru6 111.50(18)
C15 Ru5 S5 Ru6 -154.13(17)
P5 Ru5 S5 Ru6 9.43(9)
S6 Ru5 S5 Ru6 -57.74(4)
C16 Ru5 S6 C20 -88.6(6)
C15 Ru5 S6 C20 63.0(2)
P5 Ru5 S6 C20 163.75(19)
S5 Ru5 S6 C20 -45.85(19)
Ru6 Ru5 S6 C20 -102.83(19)
C16 Ru5 S6 Ru6 14.3(6)
C15 Ru5 S6 Ru6 165.88(15)
P5 Ru5 S6 Ru6 -93.42(4)
S5 Ru5 S6 Ru6 56.98(4)
C18 Ru6 S6 C20 101.8(4)
C17 Ru6 S6 C20 -68.3(3)
P6 Ru6 S6 C20 -162.66(19)
S5 Ru6 S6 C20 39.24(19)
Ru5 Ru6 S6 C20 96.39(19)
C18 Ru6 S6 Ru5 5.5(3)
C17 Ru6 S6 Ru5 -164.64(17)
P6 Ru6 S6 Ru5 100.95(4)
S5 Ru6 S6 Ru5 -57.14(4)
C1 Ru1 P1 C28 6.1(2)
C2 Ru1 P1 C28 101.8(2)
S1 Ru1 P1 C28 -157.98(18)
S2 Ru1 P1 C28 -92.62(18)
Ru2 Ru1 P1 C28 -148.79(18)
C1 Ru1 P1 C22 -116.2(2)
C2 Ru1 P1 C22 -20.5(2)
S1 Ru1 P1 C22 79.65(17)
S2 Ru1 P1 C22 145.00(16)
Ru2 Ru1 P1 C22 88.84(15)
C1 Ru1 P1 C7 124.1(2)
C2 Ru1 P1 C7 -140.2(2)
S1 Ru1 P1 C7 -39.99(18)
S2 Ru1 P1 C7 25.36(15)
Ru2 Ru1 P1 C7 -30.80(15)
C4 Ru2 P2 C34 -7.5(2)
C3 Ru2 P2 C34 90.8(2)
S1 Ru2 P2 C34 -111.02(19)
S2 Ru2 P2 C34 -161.57(18)
Ru1 Ru2 P2 C34 -107.08(18)
C4 Ru2 P2 C7 114.4(2)
C3 Ru2 P2 C7 -147.3(2)
S1 Ru2 P2 C7 10.87(19)
S2 Ru2 P2 C7 -39.68(16)
Ru1 Ru2 P2 C7 14.81(15)
C4 Ru2 P2 C40 -131.2(2)
C3 Ru2 P2 C40 -32.9(2)
S1 Ru2 P2 C40 125.32(18)
S2 Ru2 P2 C40 74.76(16)
Ru1 Ru2 P2 C40 129.26(16)
C9 Ru3 P3 C46 19.6(2)
C8 Ru3 P3 C46 114.5(2)
S3 Ru3 P3 C46 -82.81(19)
S4 Ru3 P3 C46 -146.33(17)
Ru4 Ru3 P3 C46 -90.02(17)
C9 Ru3 P3 C52 -103.6(2)
C8 Ru3 P3 C52 -8.7(2)
S3 Ru3 P3 C52 154.05(17)
S4 Ru3 P3 C52 90.52(17)
Ru4 Ru3 P3 C52 146.84(17)
C9 Ru3 P3 C14 139.0(2)
C8 Ru3 P3 C14 -126.1(2)
S3 Ru3 P3 C14 36.66(18)
S4 Ru3 P3 C14 -26.87(16)
Ru4 Ru3 P3 C14 29.45(16)
C10 Ru4 P4 C64 9.0(2)
C11 Ru4 P4 C64 -88.7(2)
S3 Ru4 P4 C64 109.84(19)
S4 Ru4 P4 C64 161.07(17)
Ru3 Ru4 P4 C64 106.09(17)
C10 Ru4 P4 C58 132.6(2)
C11 Ru4 P4 C58 35.0(2)
S3 Ru4 P4 C58 -126.50(18)
S4 Ru4 P4 C58 -75.27(17)
Ru3 Ru4 P4 C58 -130.25(16)
C10 Ru4 P4 C14 -113.6(2)
C11 Ru4 P4 C14 148.7(2)
S3 Ru4 P4 C14 -12.75(19)
S4 Ru4 P4 C14 38.48(15)
Ru3 Ru4 P4 C14 -16.50(15)
C16 Ru5 P5 C76 -18.2(3)
C15 Ru5 P5 C76 -113.2(2)
S5 Ru5 P5 C76 82.4(2)
S6 Ru5 P5 C76 146.51(18)
Ru6 Ru5 P5 C76 90.22(18)
C16 Ru5 P5 C70 105.3(3)
C15 Ru5 P5 C70 10.3(3)
S5 Ru5 P5 C70 -154.0(2)
S6 Ru5 P5 C70 -89.9(2)
Ru6 Ru5 P5 C70 -146.2(2)
C16 Ru5 P5 C21 -137.0(2)
C15 Ru5 P5 C21 128.0(2)
S5 Ru5 P5 C21 -36.39(18)
S6 Ru5 P5 C21 27.68(16)
Ru6 Ru5 P5 C21 -28.61(15)
C18 Ru6 P6 C82 -8.1(2)
C17 Ru6 P6 C82 89.4(2)
S5 Ru6 P6 C82 -109.8(2)
S6 Ru6 P6 C82 -161.89(19)
Ru5 Ru6 P6 C82 -107.05(18)
C18 Ru6 P6 C88 -130.9(2)
C17 Ru6 P6 C88 -33.5(2)
S5 Ru6 P6 C88 127.31(19)
S6 Ru6 P6 C88 75.25(18)
Ru5 Ru6 P6 C88 130.08(18)
C18 Ru6 P6 C21 114.6(2)
C17 Ru6 P6 C21 -148.0(2)
S5 Ru6 P6 C21 12.8(2)
S6 Ru6 P6 C21 -39.24(15)
Ru5 Ru6 P6 C21 15.59(15)
C2 Ru1 C1 O1 -161(11)
P1 Ru1 C1 O1 -64(11)
S1 Ru1 C1 O1 106(11)
S2 Ru1 C1 O1 26(11)
Ru2 Ru1 C1 O1 49(11)
C1 Ru1 C2 O2 -72(10)
P1 Ru1 C2 O2 -173(100)
S1 Ru1 C2 O2 40(10)
S2 Ru1 C2 O2 79(10)
Ru2 Ru1 C2 O2 94(10)
C4 Ru2 C3 O3 54(12)
P2 Ru2 C3 O3 -43(12)
S1 Ru2 C3 O3 147(12)
S2 Ru2 C3 O3 -131(12)
Ru1 Ru2 C3 O3 -169(100)
C3 Ru2 C4 O4 138(8)
P2 Ru2 C4 O4 -125(8)
S1 Ru2 C4 O4 29(8)
S2 Ru2 C4 O4 -32(9)
Ru1 Ru2 C4 O4 -26(8)
Ru2 S1 C5 C6 45.6(4)
Ru1 S1 C5 C6 -25.5(4)
S1 C5 C6 S2 -13.1(5)
Ru1 S2 C6 C5 45.5(4)
Ru2 S2 C6 C5 -25.1(4)
C34 P2 C7 P1 89.7(3)
C40 P2 C7 P1 -163.8(2)
Ru2 P2 C7 P1 -39.9(2)
C28 P1 C7 P2 175.9(2)
C22 P1 C7 P2 -78.3(3)
Ru1 P1 C7 P2 49.2(2)
C9 Ru3 C8 O5 -141(31)
P3 Ru3 C8 O5 122(31)
S3 Ru3 C8 O5 -48(31)
S4 Ru3 C8 O5 32(31)
Ru4 Ru3 C8 O5 4(31)
C8 Ru3 C9 O6 75(11)
P3 Ru3 C9 O6 177(100)
S3 Ru3 C9 O6 -34(11)
S4 Ru3 C9 O6 -75(11)
Ru4 Ru3 C9 O6 -88(11)
C11 Ru4 C10 O7 -127(6)
P4 Ru4 C10 O7 136(6)
S3 Ru4 C10 O7 -17(6)
S4 Ru4 C10 O7 44(6)
Ru3 Ru4 C10 O7 39(6)
C10 Ru4 C11 O8 -24(7)
P4 Ru4 C11 O8 73(7)
S3 Ru4 C11 O8 -116(7)
S4 Ru4 C11 O8 161(7)
Ru3 Ru4 C11 O8 -156(7)
Ru4 S3 C12 C13 -45.5(4)
Ru3 S3 C12 C13 25.4(4)
S3 C12 C13 S4 13.5(5)
Ru3 S4 C13 C12 -45.8(4)
Ru4 S4 C13 C12 24.1(4)
C64 P4 C14 P3 -89.3(3)
C58 P4 C14 P3 164.3(2)
Ru4 P4 C14 P3 40.6(3)
C46 P3 C14 P4 81.5(3)
C52 P3 C14 P4 -173.4(2)
Ru3 P3 C14 P4 -47.7(3)
C16 Ru5 C15 O9 -33(100)
P5 Ru5 C15 O9 63(100)
S5 Ru5 C15 O9 -126(100)
S6 Ru5 C15 O9 154(100)
Ru6 Ru5 C15 O9 -179(100)
C15 Ru5 C16 O10 -76(8)
P5 Ru5 C16 O10 -177(100)
S5 Ru5 C16 O10 35(8)
S6 Ru5 C16 O10 76(8)
Ru6 Ru5 C16 O10 89(8)
C18 Ru6 C17 O11 39(8)
P6 Ru6 C17 O11 -58(8)
S5 Ru6 C17 O11 132(8)
S6 Ru6 C17 O11 -145(8)
Ru5 Ru6 C17 O11 176(100)
C17 Ru6 C18 O12 147(7)
P6 Ru6 C18 O12 -117(7)
S5 Ru6 C18 O12 36(7)
S6 Ru6 C18 O12 -24(7)
Ru5 Ru6 C18 O12 -19(7)
Ru6 S5 C19 C20 43.6(4)
Ru5 S5 C19 C20 -27.5(4)
S5 C19 C20 S6 -11.4(5)
Ru5 S6 C20 C19 44.6(4)
Ru6 S6 C20 C19 -25.6(4)
C82 P6 C21 P5 91.4(3)
C88 P6 C21 P5 -163.0(2)
Ru6 P6 C21 P5 -39.0(3)
C76 P5 C21 P6 -80.5(3)
C70 P5 C21 P6 173.2(2)
Ru5 P5 C21 P6 46.3(3)
C28 P1 C22 C23 -159.5(4)
C7 P1 C22 C23 93.9(4)
Ru1 P1 C22 C23 -29.3(4)
C28 P1 C22 C27 22.9(4)
C7 P1 C22 C27 -83.6(4)
Ru1 P1 C22 C27 153.1(3)
C27 C22 C23 C24 0.0(7)
P1 C22 C23 C24 -177.6(4)
C22 C23 C24 C25 -1.5(8)
C23 C24 C25 C26 1.3(8)
C24 C25 C26 C27 0.4(8)
C25 C26 C27 C22 -1.9(8)
C23 C22 C27 C26 1.7(7)
P1 C22 C27 C26 179.2(4)
C22 P1 C28 C33 -105.9(4)
C7 P1 C28 C33 1.7(5)
Ru1 P1 C28 C33 124.0(4)
C22 P1 C28 C29 71.1(4)
C7 P1 C28 C29 178.7(4)
Ru1 P1 C28 C29 -59.0(4)
C33 C28 C29 C30 0.3(8)
P1 C28 C29 C30 -176.9(4)
C28 C29 C30 C31 0.8(8)
C29 C30 C31 C32 -1.4(9)
C30 C31 C32 C33 1.0(10)
C29 C28 C33 C32 -0.6(8)
P1 C28 C33 C32 176.3(4)
C31 C32 C33 C28 0.0(9)
C7 P2 C34 C35 -172.0(4)
C40 P2 C34 C35 81.7(4)
Ru2 P2 C34 C35 -48.8(4)
C7 P2 C34 C39 12.5(5)
C40 P2 C34 C39 -93.7(4)
Ru2 P2 C34 C39 135.8(4)
C39 C34 C35 C36 -2.5(7)
P2 C34 C35 C36 -178.2(4)
C34 C35 C36 C37 0.5(8)
C35 C36 C37 C38 1.1(8)
C36 C37 C38 C39 -0.6(8)
C37 C38 C39 C34 -1.4(7)
C35 C34 C39 C38 3.0(7)
P2 C34 C39 C38 178.4(4)
C34 P2 C40 C41 22.7(4)
C7 P2 C40 C41 -86.8(4)
Ru2 P2 C40 C41 154.8(3)
C34 P2 C40 C45 -157.0(4)
C7 P2 C40 C45 93.4(4)
Ru2 P2 C40 C45 -25.0(4)
C45 C40 C41 C42 1.1(7)
P2 C40 C41 C42 -178.6(4)
C40 C41 C42 C43 -1.0(8)
C41 C42 C43 C44 0.0(8)
C42 C43 C44 C45 0.9(8)
C43 C44 C45 C40 -0.9(8)
C41 C40 C45 C44 -0.2(7)
P2 C40 C45 C44 179.6(4)
C52 P3 C46 C47 -25.7(4)
C14 P3 C46 C47 80.5(4)
Ru3 P3 C46 C47 -156.1(3)
C52 P3 C46 C51 157.9(4)
C14 P3 C46 C51 -96.0(4)
Ru3 P3 C46 C51 27.4(4)
C51 C46 C47 C48 -0.5(7)
P3 C46 C47 C48 -176.9(4)
C46 C47 C48 C49 0.1(8)
C47 C48 C49 C50 0.5(8)
C48 C49 C50 C51 -0.7(8)
C49 C50 C51 C46 0.4(8)
C47 C46 C51 C50 0.2(7)
P3 C46 C51 C50 176.8(4)
C46 P3 C52 C57 -75.8(4)
C14 P3 C52 C57 178.0(4)
Ru3 P3 C52 C57 56.4(4)
C46 P3 C52 C53 104.1(4)
C14 P3 C52 C53 -2.1(5)
Ru3 P3 C52 C53 -123.8(4)
C57 C52 C53 C54 -0.7(7)
P3 C52 C53 C54 179.4(4)
C52 C53 C54 C55 2.2(8)
C53 C54 C55 C56 -1.8(8)
C54 C55 C56 C57 0.1(8)
C55 C56 C57 C52 1.4(8)
C53 C52 C57 C56 -1.1(7)
P3 C52 C57 C56 178.8(4)
C64 P4 C58 C59 149.4(4)
C14 P4 C58 C59 -101.3(4)
Ru4 P4 C58 C59 17.7(5)
C64 P4 C58 C63 -28.8(5)
C14 P4 C58 C63 80.5(4)
Ru4 P4 C58 C63 -160.5(4)
C63 C58 C59 C60 -0.3(9)
P4 C58 C59 C60 -178.6(5)
C58 C59 C60 C61 0.2(10)
C59 C60 C61 C62 0.4(10)
C60 C61 C62 C63 -0.9(9)
C59 C58 C63 C62 -0.3(8)
P4 C58 C63 C62 178.0(4)
C61 C62 C63 C58 0.9(8)
C58 P4 C64 C69 -85.3(4)
C14 P4 C64 C69 169.6(4)
Ru4 P4 C64 C69 45.1(4)
C58 P4 C64 C65 91.1(4)
C14 P4 C64 C65 -14.0(4)
Ru4 P4 C64 C65 -138.5(3)
C69 C64 C65 C66 -1.0(7)
P4 C64 C65 C66 -177.4(3)
C64 C65 C66 C67 0.7(7)
C65 C66 C67 C68 -0.8(8)
C66 C67 C68 C69 1.3(8)
C67 C68 C69 C64 -1.6(8)
C65 C64 C69 C68 1.5(7)
P4 C64 C69 C68 178.1(4)
C76 P5 C70 C75 -106.2(5)
C21 P5 C70 C75 0.6(5)
Ru5 P5 C70 C75 123.3(4)
C76 P5 C70 C71 73.4(4)
C21 P5 C70 C71 -179.8(4)
Ru5 P5 C70 C71 -57.1(4)
C75 C70 C71 C72 0.9(8)
P5 C70 C71 C72 -178.7(4)
C70 C71 C72 C73 -1.5(8)
C71 C72 C73 C74 0.6(8)
C72 C73 C74 C75 0.9(8)
C71 C70 C75 C74 0.6(8)
P5 C70 C75 C74 -179.8(4)
C73 C74 C75 C70 -1.5(9)
C70 P5 C76 C81 -162.2(4)
C21 P5 C76 C81 92.1(4)
Ru5 P5 C76 C81 -31.1(5)
C70 P5 C76 C77 21.5(5)
C21 P5 C76 C77 -84.3(4)
Ru5 P5 C76 C77 152.5(4)
C81 C76 C77 C78 1.6(7)
P5 C76 C77 C78 178.0(4)
C76 C77 C78 C79 -0.9(8)
C77 C78 C79 C80 -0.1(8)
C78 C79 C80 C81 0.5(8)
C77 C76 C81 C80 -1.3(7)
P5 C76 C81 C80 -177.7(4)
C79 C80 C81 C76 0.2(8)
C88 P6 C82 C83 -94.6(4)
C21 P6 C82 C83 10.7(5)
Ru6 P6 C82 C83 135.5(4)
C88 P6 C82 C87 81.4(4)
C21 P6 C82 C87 -173.3(4)
Ru6 P6 C82 C87 -48.6(4)
C87 C82 C83 C84 1.3(8)
P6 C82 C83 C84 177.2(4)
C82 C83 C84 C85 0.4(8)
C83 C84 C85 C86 -2.5(8)
C84 C85 C86 C87 3.0(8)
C83 C82 C87 C86 -0.8(7)
P6 C82 C87 C86 -177.0(4)
C85 C86 C87 C82 -1.4(8)
C82 P6 C88 C93 -153.3(4)
C21 P6 C88 C93 97.8(5)
Ru6 P6 C88 C93 -21.6(5)
C82 P6 C88 C89 25.2(5)
C21 P6 C88 C89 -83.7(4)
Ru6 P6 C88 C89 156.9(4)
C93 C88 C89 C90 -1.3(8)
P6 C88 C89 C90 -179.8(4)
C88 C89 C90 C91 1.2(9)
C89 C90 C91 C92 -0.1(9)
C90 C91 C92 C93 -0.9(10)
C91 C92 C93 C88 0.7(10)
C89 C88 C93 C92 0.3(9)
P6 C88 C93 C92 178.9(5)
